data_4113858
loop_
_publ_author_name
'Dong Hoon Lee'
'Ja Hyun Im'
'Seung Uk Son'
'Young Keun Chung'
'Jong-In Hong'

_publ_section_title
;
 An Azophenol-based Chromogenic Pyrophosphate Sensor in Water
;
_journal_name_full 'Journal of the American Chemical Society'
_journal_page_first 7752
_journal_page_last 7753
_journal_paper_doi 10.1021/ja034689u
_journal_volume 125
_journal_year 2003
_chemical_formula_sum 'C38 H32 K N9 O16 P2 Zn2'
_chemical_formula_weight 1102.51
_chemical_name_systematic
; 
 ? 
;
_space_group_IT_number 2
_symmetry_cell_setting triclinic
_symmetry_space_group_name_Hall '-P 1'
_symmetry_space_group_name_H-M 'P -1'
_atom_sites_solution_hydrogens geom
_atom_sites_solution_primary direct
_atom_sites_solution_secondary difmap
_audit_creation_method SHELXL-97
_cell_angle_alpha 102.370(2)
_cell_angle_beta 90.806(2)
_cell_angle_gamma 89.802(3)
_cell_formula_units_Z 4
_cell_length_a 9.0250(10)
_cell_length_b 21.3150(10)
_cell_length_c 27.449(2)
_cell_measurement_reflns_used 21936
_cell_measurement_temperature 293(2)
_cell_measurement_theta_max 27.04
_cell_measurement_theta_min 1.62
_cell_volume 5157.2(7)
_computing_cell_refinement DENZO-SMN
_computing_data_collection Nonius-Supergui
_computing_data_reduction DENZO-SMN
_computing_molecular_graphics 'Ortep 3.2 '
_computing_publication_material 'Ortep 3.2 '
_computing_structure_refinement 'SHELXL-97 (Sheldrick, 1997)'
_computing_structure_solution 'SHELXS-97 (Sheldrick, 1990)'
_diffrn_ambient_temperature 293(2)
_diffrn_measured_fraction_theta_full 0.629
_diffrn_measured_fraction_theta_max 0.629
_diffrn_measurement_method 'phi and omega scans '
_diffrn_radiation_monochromator graphite
_diffrn_radiation_source 'fine-focus sealed tube'
_diffrn_radiation_type MoK\a
_diffrn_radiation_wavelength 0.71073
_diffrn_reflns_av_R_equivalents 0.0983
_diffrn_reflns_av_sigmaI/netI 0.4306
_diffrn_reflns_limit_h_max 10
_diffrn_reflns_limit_h_min -10
_diffrn_reflns_limit_k_max 26
_diffrn_reflns_limit_k_min -26
_diffrn_reflns_limit_l_max 34
_diffrn_reflns_limit_l_min -33
_diffrn_reflns_number 21936
_diffrn_reflns_theta_full 27.04
_diffrn_reflns_theta_max 27.04
_diffrn_reflns_theta_min 1.62
_exptl_absorpt_coefficient_mu 1.144
_exptl_absorpt_correction_type 'scale pack '
_exptl_crystal_colour red
_exptl_crystal_density_diffrn 1.420
_exptl_crystal_description 'plate shape'
_exptl_crystal_F_000 2240
_exptl_crystal_size_max 0.30
_exptl_crystal_size_mid 0.30
_exptl_crystal_size_min 0.10
_refine_diff_density_max 1.325
_refine_diff_density_min -0.901
_refine_diff_density_rms 0.204
_refine_ls_extinction_method none
_refine_ls_goodness_of_fit_ref 1.102
_refine_ls_hydrogen_treatment mixed
_refine_ls_matrix_type full
_refine_ls_number_parameters 955
_refine_ls_number_reflns 14251
_refine_ls_number_restraints 2
_refine_ls_restrained_S_all 1.103
_refine_ls_R_factor_all 0.3017
_refine_ls_R_factor_gt 0.1428
_refine_ls_shift/su_max 0.761
_refine_ls_shift/su_mean 0.069
_refine_ls_structure_factor_coef Fsqd
_refine_ls_weighting_details 'calc w=1/[\s^2^(Fo^2^)+(0.2000P)^2^+0.0000P] where P=(Fo^2^+2Fc^2^)/3'
_refine_ls_weighting_scheme calc
_refine_ls_wR_factor_gt 0.3956
_refine_ls_wR_factor_ref 0.4369
_reflns_number_gt 4606
_reflns_number_total 14251
_reflns_threshold_expression >2sigma(I)
_cod_data_source_file ja034689usi20030217_012436.cif
_cod_data_source_block 1.2Zn-ppi
_cod_depositor_comments
;
The following automatic conversions were performed:

'_symmetry_cell_setting' tag value 'triclinc' was replaced with
'triclinic' value as specified in the replacement file
'/home/robertas/cod-tools/perl-scripts/inputs/replacement_values.lst'.

Automatic conversion script
Id: cif_fix_values 3143 2015-03-26 13:38:13Z robertas 
;
_cod_database_code 4113858

loop_
_symmetry_equiv_pos_as_xyz
'x, y, z'
'-x, -y, -z'

loop_
_atom_site_label
_atom_site_type_symbol
_atom_site_fract_x
_atom_site_fract_y
_atom_site_fract_z
_atom_site_U_iso_or_equiv
_atom_site_adp_type
_atom_site_occupancy
_atom_site_symmetry_multiplicity
_atom_site_calc_flag
_atom_site_refinement_flags
O21 O 1.105(2) 0.1918(10) -0.0119(8) 0.121(7) Uiso 1 1 d .
O22 O 0.685(2) 0.0594(8) 0.1349(7) 0.101(6) Uiso 1 1 d .
O23 O 0.407(2) 0.1723(9) 0.0360(7) 0.107(6) Uiso 1 1 d .
O24 O 0.411(4) 0.1627(18) 0.8922(14) 0.271(17) Uiso 1 1 d .
O25 O 0.981(3) 0.0780(13) 0.0392(10) 0.190(11) Uiso 1 1 d .
O26 O 0.089(3) 0.4687(14) 0.1145(11) 0.198(12) Uiso 1 1 d .
O27 O 0.654(3) 0.1826(12) 0.1126(9) 0.161(9) Uiso 1 1 d .
O28 O 0.361(3) 0.2618(13) 0.9598(11) 0.191(11) Uiso 1 1 d .
O29 O 0.156(4) 0.3413(15) 0.0600(12) 0.226(14) Uiso 1 1 d .
O30 O 0.531(6) 0.190(3) 0.401(2) 0.36(3) Uiso 1 1 d .
O31 O 0.591(4) 0.0974(17) 0.5858(13) 0.241(15) Uiso 1 1 d .
O32 O 0.072(4) 0.4505(15) 0.5887(12) 0.221(13) Uiso 1 1 d .
K1 K 0.8886(13) 0.2012(4) 0.0565(3) 0.182(4) Uani 1 1 d .
K2 K 0.209(2) 0.2340(7) 0.1304(6) 0.306(8) Uani 1 1 d .
Zn1 Zn 0.5471(3) 0.34245(11) 0.21717(9) 0.0437(8) Uani 1 1 d .
Zn2 Zn 0.6420(3) 0.47281(11) 0.15202(9) 0.0473(8) Uani 1 1 d .
Zn3 Zn 0.9597(3) -0.00292(11) -0.22024(9) 0.0477(8) Uani 1 1 d .
Zn4 Zn 0.8654(3) 0.16442(11) -0.15738(9) 0.0466(8) Uani 1 1 d .
P1 P 0.8156(7) 0.3459(3) 0.1441(2) 0.0486(18) Uani 1 1 d .
P2 P 0.5158(7) 0.3348(3) 0.1041(2) 0.0478(18) Uani 1 1 d .
P3 P 0.6927(7) 0.0431(3) -0.1471(2) 0.0518(18) Uani 1 1 d .
P4 P 0.9924(8) 0.0533(3) -0.1068(2) 0.0531(19) Uani 1 1 d .
O1 O 0.5690(14) 0.4469(6) 0.2189(5) 0.038(4) Uani 1 1 d .
O2 O 0.7642(13) 0.3322(6) 0.1926(5) 0.042(4) Uani 1 1 d .
O3 O 0.4577(15) 0.3134(6) 0.1498(5) 0.047(4) Uani 1 1 d .
O4 O 0.8266(15) 0.4169(6) 0.1464(5) 0.054(4) Uani 1 1 d .
O5 O 0.4991(15) 0.4081(6) 0.1106(5) 0.048(4) Uani 1 1 d .
O6 O 0.9538(14) 0.3101(6) 0.1249(5) 0.054(4) Uani 1 1 d .
O7 O 0.6907(16) 0.3170(7) 0.1026(5) 0.055(4) Uani 1 1 d .
O8 O 0.4455(16) 0.2956(6) 0.0551(5) 0.054(4) Uani 1 1 d .
O9 O -0.001(4) 0.8331(18) 0.5669(14) 0.245(16) Uiso 1 1 d .
O10 O 0.049(4) 0.7751(16) 0.5898(12) 0.216(13) Uiso 1 1 d .
O11 O 0.9472(15) 0.0975(6) -0.2224(5) 0.054(4) Uani 1 1 d .
O12 O 1.0026(16) 0.1231(6) -0.1129(5) 0.056(4) Uani 1 1 d .
O13 O 0.6836(14) 0.1136(6) -0.1460(5) 0.050(4) Uani 1 1 d .
O14 O 1.0525(14) 0.0068(6) -0.1538(5) 0.049(4) Uani 1 1 d .
O15 O 0.7429(14) 0.0027(6) -0.1966(5) 0.053(4) Uani 1 1 d .
O16 O 1.0549(17) 0.0414(7) -0.0601(5) 0.066(5) Uani 1 1 d .
O17 O 0.8203(19) 0.0379(7) -0.1039(5) 0.066(5) Uani 1 1 d .
O18 O 0.5554(16) 0.0190(6) -0.1262(6) 0.065(5) Uani 1 1 d .
O19 O 1.382(6) 0.333(3) -0.5633(18) 0.34(2) Uiso 1 1 d .
O20 O 1.431(5) 0.242(2) -0.5978(19) 0.28(2) Uiso 1 1 d .
N1 N 0.653(3) 0.5191(9) 0.0877(7) 0.069(7) Uani 1 1 d .
N2 N 0.757(3) 0.5517(8) 0.2062(7) 0.066(6) Uani 1 1 d .
N3 N 0.469(2) 0.5511(9) 0.1670(8) 0.051(5) Uani 1 1 d .
N4 N 0.3314(19) 0.3671(7) 0.2529(7) 0.035(4) Uani 1 1 d .
N5 N 0.562(2) 0.2512(9) 0.2374(9) 0.057(6) Uani 1 1 d .
N6 N 0.6101(18) 0.3692(8) 0.2971(6) 0.045(5) Uani 1 1 d .
N7 N 0.359(3) 0.6110(10) 0.3845(7) 0.081(7) Uani 1 1 d .
N8 N 0.257(3) 0.6562(10) 0.3805(7) 0.083(7) Uani 1 1 d .
N9 N 0.152(9) 0.806(3) 0.557(3) 0.45(4) Uiso 1 1 d D
N10 N 1.171(2) -0.0009(7) -0.2564(8) 0.056(6) Uani 1 1 d .
N11 N 0.936(2) -0.1056(8) -0.2402(9) 0.070(7) Uani 1 1 d .
N12 N 0.899(2) -0.0222(8) -0.3017(6) 0.055(5) Uani 1 1 d .
N13 N 0.733(3) 0.2100(8) -0.2137(8) 0.077(8) Uani 1 1 d .
N14 N 0.8406(17) 0.2439(7) -0.0958(7) 0.044(5) Uani 1 1 d .
N15 N 1.0316(19) 0.2328(8) -0.1731(6) 0.044(5) Uani 1 1 d .
N16 N 1.147(3) 0.1690(10) -0.3880(8) 0.080(7) Uani 1 1 d .
N17 N 1.232(3) 0.2161(12) -0.3839(7) 0.106(9) Uani 1 1 d .
N18 N 1.476(6) 0.267(3) -0.5640(16) 0.24(2) Uiso 1 1 d D
C1 C 0.526(2) 0.4874(9) 0.2561(9) 0.033(6) Uani 1 1 d .
C2 C 0.414(2) 0.5329(9) 0.2496(9) 0.040(6) Uani 1 1 d .
C3 C 0.362(3) 0.5736(10) 0.2913(10) 0.057(7) Uani 1 1 d .
H3 H 0.2923 0.6046 0.2875 0.069 Uiso 1 1 calc R
C4 C 0.410(3) 0.5703(11) 0.3406(9) 0.060(7) Uani 1 1 d .
C5 C 0.530(3) 0.5274(11) 0.3485(10) 0.084(9) Uani 1 1 d .
H5 H 0.5779 0.5276 0.3788 0.101 Uiso 1 1 calc R
C6 C 0.564(2) 0.4842(9) 0.3013(9) 0.040(6) Uani 1 1 d .
C7 C 0.355(2) 0.5350(10) 0.1987(8) 0.045(6) Uani 1 1 d .
H7A H 0.3126 0.4935 0.1834 0.054 Uiso 1 1 calc R
H7B H 0.2758 0.5667 0.2018 0.054 Uiso 1 1 calc R
C8 C 0.424(3) 0.5500(11) 0.1164(9) 0.060(7) Uani 1 1 d .
H8A H 0.3643 0.5119 0.1046 0.072 Uiso 1 1 calc R
H8B H 0.3607 0.5869 0.1165 0.072 Uiso 1 1 calc R
C9 C 0.533(3) 0.5505(13) 0.0831(10) 0.059(8) Uani 1 1 d .
C10 C 0.518(3) 0.5763(18) 0.0437(13) 0.104(15) Uani 1 1 d .
H10 H 0.4341 0.6009 0.0417 0.125 Uiso 1 1 calc R
C11 C 0.609(5) 0.5703(17) 0.009(2) 0.18(3) Uani 1 1 d .
H11 H 0.5812 0.5851 -0.0196 0.222 Uiso 1 1 calc R
C12 C 0.710(5) 0.550(2) 0.0099(9) 0.16(2) Uani 1 1 d .
H12 H 0.7785 0.5538 -0.0143 0.188 Uiso 1 1 calc R
C13 C 0.758(3) 0.5100(10) 0.0540(10) 0.082(9) Uani 1 1 d .
H13 H 0.8431 0.4857 0.0546 0.098 Uiso 1 1 calc R
C14 C 0.538(3) 0.6100(12) 0.1926(9) 0.069(8) Uani 1 1 d .
H14A H 0.4639 0.6348 0.2139 0.083 Uiso 1 1 calc R
H14B H 0.5642 0.6342 0.1679 0.083 Uiso 1 1 calc R
C15 C 0.681(2) 0.6047(11) 0.2260(11) 0.049(6) Uani 1 1 d .
C16 C 0.699(3) 0.6438(12) 0.2712(10) 0.060(7) Uani 1 1 d .
H16 H 0.6295 0.6754 0.2839 0.073 Uiso 1 1 calc R
C17 C 0.828(3) 0.6341(11) 0.2982(10) 0.078(9) Uani 1 1 d .
H17 H 0.8504 0.6616 0.3285 0.093 Uiso 1 1 calc R
C18 C 0.923(3) 0.5826(13) 0.2787(10) 0.071(8) Uani 1 1 d .
H18 H 1.0100 0.5745 0.2949 0.085 Uiso 1 1 calc R
C19 C 0.876(3) 0.5437(12) 0.2321(12) 0.066(8) Uani 1 1 d .
H19 H 0.9357 0.5090 0.2187 0.079 Uiso 1 1 calc R
C20 C 0.687(2) 0.4357(8) 0.3096(7) 0.037(6) Uani 1 1 d .
H20A H 0.7696 0.4369 0.2877 0.044 Uiso 1 1 calc R
H20B H 0.7222 0.4456 0.3439 0.044 Uiso 1 1 calc R
C21 C 0.477(2) 0.3687(10) 0.3302(9) 0.058(7) Uani 1 1 d .
H21A H 0.4890 0.4016 0.3604 0.069 Uiso 1 1 calc R
H21B H 0.4704 0.3274 0.3395 0.069 Uiso 1 1 calc R
C22 C 0.336(2) 0.3812(9) 0.3025(9) 0.039(6) Uani 1 1 d .
C23 C 0.216(3) 0.4122(10) 0.3287(9) 0.058(7) Uani 1 1 d .
H23 H 0.2225 0.4248 0.3633 0.069 Uiso 1 1 calc R
C24 C 0.090(3) 0.4243(10) 0.3049(12) 0.065(8) Uani 1 1 d .
H24 H 0.0100 0.4447 0.3225 0.078 Uiso 1 1 calc R
C25 C 0.085(3) 0.4042(11) 0.2512(10) 0.064(7) Uani 1 1 d .
H25 H -0.0003 0.4094 0.2332 0.076 Uiso 1 1 calc R
C26 C 0.214(3) 0.3765(10) 0.2269(9) 0.066(8) Uani 1 1 d .
H26 H 0.2148 0.3649 0.1922 0.080 Uiso 1 1 calc R
C27 C 0.711(2) 0.3152(10) 0.3029(8) 0.050(6) Uani 1 1 d .
H27A H 0.8062 0.3211 0.2883 0.061 Uiso 1 1 calc R
H27B H 0.7283 0.3172 0.3382 0.061 Uiso 1 1 calc R
C28 C 0.653(4) 0.2510(12) 0.2795(13) 0.082(9) Uani 1 1 d .
C29 C 0.670(3) 0.1987(13) 0.3003(9) 0.068(8) Uani 1 1 d .
H29 H 0.7263 0.1995 0.3290 0.081 Uiso 1 1 calc R
C30 C 0.590(4) 0.1404(13) 0.2737(13) 0.095(12) Uani 1 1 d .
H30 H 0.5956 0.1025 0.2851 0.114 Uiso 1 1 calc R
C31 C 0.515(3) 0.1429(12) 0.2356(9) 0.056(8) Uani 1 1 d .
H31 H 0.4677 0.1062 0.2178 0.067 Uiso 1 1 calc R
C32 C 0.502(3) 0.2003(13) 0.2200(9) 0.059(7) Uani 1 1 d .
H32 H 0.4386 0.1998 0.1928 0.071 Uiso 1 1 calc R
C33 C 0.1923(13) 0.6847(5) 0.4287(3) 0.113(11) Uiso 1 1 d G
C34 C 0.1352(13) 0.7464(5) 0.4347(3) 0.23(2) Uiso 1 1 d G
H34 H 0.1307 0.7664 0.4077 0.279 Uiso 1 1 calc R
C35 C 0.0849(14) 0.7784(6) 0.4811(3) 0.181(17) Uiso 1 1 d G
H35 H 0.0467 0.8198 0.4851 0.217 Uiso 1 1 calc R
C36 C 0.0917(15) 0.7487(6) 0.5214(3) 0.22(2) Uiso 1 1 d GD
C37 C 0.1488(15) 0.6869(6) 0.5154(3) 0.23(2) Uiso 1 1 d G
H37 H 0.1534 0.6670 0.5424 0.282 Uiso 1 1 calc R
C38 C 0.1992(14) 0.6549(6) 0.4691(3) 0.136(13) Uiso 1 1 d G
H38 H 0.2374 0.6135 0.4651 0.163 Uiso 1 1 calc R
C39 C 0.9872(5) 0.1183(2) -0.26237(18) 0.044(6) Uani 1 1 d G
C40 C 1.1007(6) 0.1700(2) -0.25681(19) 0.043(6) Uani 1 1 d G
C41 C 1.1503(7) 0.1859(2) -0.2980(2) 0.041(6) Uani 1 1 d G
H41 H 1.2260 0.2159 -0.2960 0.049 Uiso 1 1 calc R
C42 C 1.0906(7) 0.1586(2) -0.34257(19) 0.050(7) Uani 1 1 d G
C43 C 0.9851(7) 0.1087(2) -0.35205(18) 0.036(6) Uani 1 1 d G
H43 H 0.9470 0.0921 -0.3838 0.043 Uiso 1 1 calc R
C44 C 0.9422(6) 0.0859(2) -0.31076(18) 0.045(6) Uani 1 1 d G
C45 C 0.8243(6) 0.0330(3) -0.31667(19) 0.053(7) Uani 1 1 d G
H45A H 0.7405 0.0474 -0.2954 0.063 Uiso 1 1 calc R
H45B H 0.7893 0.0212 -0.3510 0.063 Uiso 1 1 calc R
C46 C 1.0229(6) -0.0437(2) -0.3318(2) 0.063(8) Uani 1 1 d G
H46A H 1.0092 -0.0333 -0.3643 0.076 Uiso 1 1 calc R
H46B H 1.0321 -0.0899 -0.3366 0.076 Uiso 1 1 calc R
C47 C 1.1667(6) -0.0107(2) -0.3062(2) 0.064(9) Uani 1 1 d G
C48 C 1.2798(6) 0.0007(2) -0.3329(2) 0.092(10) Uani 1 1 d G
H48 H 1.2690 -0.0059 -0.3674 0.111 Uiso 1 1 calc R
C49 C 1.4132(5) 0.0222(3) -0.3110(2) 0.091(10) Uani 1 1 d G
H49 H 1.4960 0.0274 -0.3295 0.110 Uiso 1 1 calc R
C50 C 1.4157(5) 0.0357(3) -0.2589(2) 0.088(10) Uani 1 1 d G
H50 H 1.5007 0.0523 -0.2413 0.106 Uiso 1 1 calc R
C51 C 1.2853(5) 0.0238(2) -0.2328(2) 0.052(7) Uani 1 1 d G
H51 H 1.2850 0.0343 -0.1981 0.062 Uiso 1 1 calc R
C52 C 0.7904(7) -0.0792(2) -0.3065(2) 0.057(7) Uani 1 1 d G
H52A H 0.6966 -0.0640 -0.2917 0.068 Uiso 1 1 calc R
H52B H 0.7724 -0.0980 -0.3415 0.068 Uiso 1 1 calc R
C53 C 0.8516(8) -0.1279(2) -0.2817(2) 0.058(7) Uani 1 1 d G
C54 C 0.8333(9) -0.1940(2) -0.3013(3) 0.044(6) Uani 1 1 d G
H54 H 0.7873 -0.2089 -0.3321 0.053 Uiso 1 1 calc R
C55 C 0.8829(11) -0.2336(2) -0.2747(3) 0.090(10) Uani 1 1 d G
H55 H 0.8534 -0.2764 -0.2839 0.108 Uiso 1 1 calc R
C56 C 0.9793(11) -0.2158(2) -0.2327(3) 0.073(8) Uani 1 1 d G
H56 H 1.0276 -0.2444 -0.2167 0.087 Uiso 1 1 calc R
C57 C 0.9913(9) -0.1478(2) -0.2186(3) 0.090(9) Uani 1 1 d G
H57 H 1.0468 -0.1321 -0.1898 0.108 Uiso 1 1 calc R
C58 C 1.1489(5) 0.2000(2) -0.2043(2) 0.051(6) Uani 1 1 d G
H58A H 1.1894 0.1666 -0.1889 0.061 Uiso 1 1 calc R
H58B H 1.2277 0.2304 -0.2056 0.061 Uiso 1 1 calc R
C59 C 0.9524(7) 0.2797(2) -0.1996(2) 0.099(11) Uani 1 1 d G
H59A H 0.9146 0.3151 -0.1746 0.119 Uiso 1 1 calc R
H59B H 1.0244 0.2972 -0.2190 0.119 Uiso 1 1 calc R
C60 C 0.8253(7) 0.2514(2) -0.23388(19) 0.048(7) Uani 1 1 d G
C61 C 0.7914(8) 0.2697(3) -0.28086(19) 0.089(11) Uani 1 1 d G
C62 C 0.6697(8) 0.2427(3) -0.30266(19) 0.065(8) Uani 1 1 d G
C63 C 0.5807(7) 0.2030(3) -0.28461(19) 0.067(8) Uani 1 1 d G
C64 C 0.6215(6) 0.1864(3) -0.23775(19) 0.073(10) Uani 1 1 d G
C65 C 1.0891(5) 0.2643(2) -0.1230(2) 0.062(8) Uani 1 1 d G
H65A H 1.1464 0.3019 -0.1253 0.075 Uiso 1 1 calc R
H65B H 1.1539 0.2349 -0.1103 0.075 Uiso 1 1 calc R
C66 C 0.9602(5) 0.2842(2) -0.08694(19) 0.072(8) Uani 1 1 d G
C67 C 0.9679(6) 0.3329(2) -0.0460(2) 0.057(7) Uani 1 1 d G
H67 H 1.0473 0.3613 -0.0406 0.069 Uiso 1 1 calc R
C68 C 0.8584(6) 0.3380(2) -0.01452(19) 0.086(10) Uani 1 1 d G
H68 H 0.8667 0.3697 0.0146 0.103 Uiso 1 1 calc R
C69 C 0.7288(6) 0.2999(2) -0.02076(18) 0.063(8) Uani 1 1 d G
H69 H 0.6510 0.3054 0.0016 0.076 Uiso 1 1 calc R
C70 C 0.7325(5) 0.2546(2) -0.06312(18) 0.063(7) Uani 1 1 d G
H70 H 0.6501 0.2280 -0.0702 0.076 Uiso 1 1 calc R
C71 C 1.291(3) 0.2187(18) -0.4347(11) 0.181(17) Uiso 1 1 d G
C72 C 1.297(3) 0.1712(12) -0.4780(16) 0.21(2) Uiso 1 1 d G
H72 H 1.2626 0.1301 -0.4782 0.254 Uiso 1 1 calc R
C73 C 1.355(4) 0.1851(16) -0.5211(11) 0.38(4) Uiso 1 1 d G
H73 H 1.3597 0.1533 -0.5502 0.462 Uiso 1 1 calc R
C74 C 1.407(3) 0.247(2) -0.5209(10) 0.21(2) Uiso 1 1 d GD
C75 C 1.400(3) 0.2941(12) -0.4775(15) 0.171(16) Uiso 1 1 d G
H75 H 1.4350 0.3352 -0.4773 0.205 Uiso 1 1 calc R
C76 C 1.342(3) 0.2802(15) -0.4344(10) 0.189(18) Uiso 1 1 d G
H76 H 1.3380 0.3120 -0.4054 0.227 Uiso 1 1 calc R

loop_
_atom_site_aniso_label
_atom_site_aniso_U_11
_atom_site_aniso_U_22
_atom_site_aniso_U_33
_atom_site_aniso_U_23
_atom_site_aniso_U_13
_atom_site_aniso_U_12
K1 0.257(12) 0.131(7) 0.137(8) -0.022(6) 0.056(8) 0.009(7)
K2 0.37(2) 0.205(13) 0.32(2) 0.005(12) -0.019(17) 0.043(14)
Zn1 0.0447(19) 0.0442(15) 0.0439(18) 0.0128(12) 0.0101(14) 0.0031(13)
Zn2 0.051(2) 0.0428(15) 0.0508(18) 0.0150(13) 0.0060(15) -0.0002(14)
Zn3 0.0481(19) 0.0435(16) 0.0501(18) 0.0066(12) 0.0074(14) -0.0006(14)
Zn4 0.0497(19) 0.0400(15) 0.0494(18) 0.0070(12) 0.0091(14) -0.0039(13)
P1 0.048(5) 0.052(4) 0.046(4) 0.011(3) 0.004(4) 0.004(4)
P2 0.051(5) 0.051(4) 0.043(4) 0.013(3) 0.002(4) 0.000(3)
P3 0.049(5) 0.054(4) 0.055(5) 0.015(3) 0.006(4) 0.001(4)
P4 0.068(6) 0.052(4) 0.041(5) 0.015(3) -0.015(4) -0.005(4)
O1 0.039(10) 0.040(8) 0.038(9) 0.015(7) 0.005(8) -0.009(7)
O2 0.024(9) 0.063(9) 0.040(9) 0.012(7) 0.003(7) -0.011(7)
O3 0.045(10) 0.050(9) 0.046(10) 0.011(7) 0.005(8) -0.003(7)
O4 0.040(10) 0.055(10) 0.073(11) 0.026(8) 0.013(8) 0.004(8)
O5 0.054(11) 0.056(10) 0.043(10) 0.027(7) -0.016(8) -0.012(8)
O6 0.036(10) 0.062(10) 0.060(10) 0.003(8) 0.015(8) 0.013(8)
O7 0.046(11) 0.080(11) 0.044(10) 0.021(8) 0.019(9) 0.025(9)
O8 0.060(11) 0.064(10) 0.040(10) 0.017(8) -0.004(8) -0.004(8)
O11 0.056(11) 0.056(9) 0.047(10) 0.005(8) 0.025(8) 0.009(8)
O12 0.069(12) 0.047(9) 0.048(10) 0.004(7) -0.020(8) -0.012(8)
O13 0.025(9) 0.044(9) 0.080(11) 0.010(8) 0.014(8) -0.014(7)
O14 0.045(10) 0.077(10) 0.031(9) 0.024(8) 0.001(7) 0.004(8)
O15 0.027(9) 0.055(9) 0.064(11) -0.015(8) -0.011(8) -0.007(7)
O16 0.080(13) 0.072(11) 0.043(11) 0.010(8) -0.009(9) -0.008(9)
O17 0.074(14) 0.071(11) 0.058(12) 0.019(8) 0.033(10) -0.013(10)
O18 0.045(11) 0.058(10) 0.102(13) 0.036(9) 0.026(10) -0.002(8)
N1 0.09(2) 0.067(15) 0.045(14) 0.011(11) 0.033(14) -0.030(14)
N2 0.09(2) 0.036(12) 0.065(16) -0.002(10) 0.005(14) -0.001(13)
N3 0.044(14) 0.060(13) 0.053(15) 0.015(11) 0.010(12) 0.002(11)
N4 0.029(12) 0.035(10) 0.037(13) -0.001(9) 0.005(10) 0.010(9)
N5 0.030(14) 0.040(14) 0.090(19) -0.013(12) 0.007(12) -0.012(11)
N6 0.035(12) 0.049(12) 0.051(13) 0.009(9) -0.001(10) -0.001(10)
N7 0.11(2) 0.070(14) 0.059(16) 0.000(12) 0.027(14) 0.015(14)
N8 0.11(2) 0.068(14) 0.064(16) -0.003(11) 0.009(14) 0.018(14)
N10 0.037(14) 0.024(10) 0.108(18) 0.011(11) 0.040(13) 0.001(9)
N11 0.071(17) 0.043(13) 0.11(2) 0.047(13) 0.015(14) 0.009(11)
N12 0.051(14) 0.063(13) 0.052(13) 0.014(10) 0.022(11) -0.013(11)
N13 0.12(2) 0.019(10) 0.099(18) 0.024(11) 0.058(16) 0.030(12)
N14 0.009(11) 0.039(11) 0.079(15) -0.001(10) -0.001(10) -0.010(9)
N15 0.050(13) 0.054(11) 0.030(11) 0.013(9) 0.005(10) -0.013(10)
N16 0.096(19) 0.058(14) 0.087(19) 0.015(12) 0.003(14) -0.041(13)
N17 0.19(3) 0.105(19) 0.030(13) 0.028(13) 0.044(15) -0.041(19)
C1 0.021(15) 0.026(13) 0.052(17) 0.009(12) 0.010(13) -0.017(11)
C2 0.047(16) 0.018(11) 0.059(17) 0.015(11) 0.029(14) -0.011(12)
C3 0.048(18) 0.046(15) 0.08(2) 0.017(14) 0.001(16) -0.020(13)
C4 0.07(2) 0.073(17) 0.033(17) 0.005(14) -0.003(14) -0.008(15)
C5 0.09(2) 0.076(18) 0.08(2) 0.017(16) 0.027(17) 0.059(18)
C6 0.032(15) 0.030(12) 0.057(18) 0.008(12) -0.004(13) 0.006(11)
C7 0.039(16) 0.047(14) 0.043(17) -0.001(11) -0.016(13) 0.017(12)
C8 0.062(19) 0.069(17) 0.053(18) 0.024(13) 0.015(16) -0.004(14)
C9 0.05(2) 0.089(19) 0.047(18) 0.045(15) -0.005(16) 0.031(17)
C10 0.04(2) 0.17(3) 0.10(3) 0.01(2) 0.05(2) -0.01(2)
C11 0.11(4) 0.06(2) 0.39(8) 0.08(3) -0.17(5) 0.00(2)
C12 0.26(5) 0.19(4) 0.004(16) -0.01(2) 0.02(2) -0.20(4)
C13 0.12(3) 0.030(14) 0.08(2) -0.010(13) 0.02(2) -0.035(15)
C14 0.08(2) 0.066(19) 0.066(19) 0.016(15) -0.007(16) -0.015(16)
C15 0.024(16) 0.040(15) 0.09(2) 0.028(14) -0.019(15) -0.010(12)
C16 0.043(19) 0.075(19) 0.06(2) 0.003(16) 0.007(15) -0.010(15)
C17 0.08(2) 0.046(16) 0.09(2) -0.015(15) -0.01(2) -0.041(17)
C18 0.056(19) 0.081(19) 0.07(2) 0.005(16) -0.027(16) -0.001(17)
C19 0.030(18) 0.066(18) 0.10(3) 0.023(18) -0.003(17) 0.002(15)
C20 0.051(15) 0.045(13) 0.011(12) 0.001(9) -0.015(10) 0.003(12)
C21 0.038(17) 0.051(15) 0.09(2) 0.021(13) 0.023(16) -0.001(13)
C22 0.037(16) 0.031(12) 0.054(18) 0.020(11) -0.002(14) 0.005(12)
C23 0.050(19) 0.059(16) 0.051(17) -0.016(13) -0.001(16) -0.018(15)
C24 0.024(17) 0.042(15) 0.12(3) 0.003(15) -0.013(17) -0.014(13)
C25 0.06(2) 0.064(17) 0.07(2) 0.020(15) -0.017(16) -0.009(15)
C26 0.07(2) 0.069(17) 0.058(18) 0.002(13) -0.003(17) 0.048(16)
C27 0.027(15) 0.064(17) 0.065(17) 0.026(13) -0.004(12) 0.015(13)
C28 0.09(3) 0.046(19) 0.12(3) 0.025(19) 0.04(2) 0.009(18)
C29 0.08(2) 0.049(17) 0.08(2) 0.026(16) 0.007(16) 0.037(16)
C30 0.13(3) 0.05(2) 0.11(3) 0.041(19) 0.08(2) 0.05(2)
C31 0.06(2) 0.060(19) 0.045(18) 0.016(14) -0.047(15) -0.031(14)
C32 0.06(2) 0.057(18) 0.063(19) 0.014(16) 0.025(15) -0.010(16)
C39 0.047(17) 0.053(15) 0.038(16) 0.023(12) 0.007(13) 0.009(13)
C40 0.037(16) 0.050(14) 0.038(16) -0.001(12) -0.001(12) 0.007(12)
C41 0.026(14) 0.051(14) 0.045(16) 0.009(12) -0.008(12) -0.015(11)
C42 0.043(17) 0.073(17) 0.039(16) 0.024(13) 0.016(14) 0.013(14)
C43 0.028(15) 0.046(13) 0.032(14) 0.005(11) 0.007(11) -0.021(11)
C44 0.049(17) 0.047(14) 0.036(15) 0.004(11) -0.014(12) 0.006(12)
C45 0.052(17) 0.015(11) 0.09(2) 0.014(11) -0.029(14) -0.014(12)
C46 0.063(19) 0.050(15) 0.08(2) 0.027(13) 0.036(17) -0.004(14)
C47 0.052(19) 0.054(16) 0.09(2) 0.033(15) 0.074(18) 0.006(14)
C48 0.11(3) 0.077(19) 0.08(2) -0.017(15) -0.006(19) 0.071(19)
C49 0.06(2) 0.11(2) 0.12(3) 0.08(2) -0.044(19) -0.010(18)
C50 0.12(3) 0.075(19) 0.07(2) 0.016(16) -0.06(2) 0.031(18)
C51 0.019(17) 0.035(14) 0.10(2) 0.014(13) 0.017(15) -0.031(12)
C52 0.017(14) 0.076(17) 0.066(18) -0.008(13) -0.013(12) -0.047(13)
C53 0.08(2) 0.060(17) 0.042(17) 0.022(14) -0.030(14) -0.002(15)
C54 0.065(18) 0.018(12) 0.055(16) 0.021(11) -0.038(13) -0.027(11)
C55 0.11(3) 0.060(18) 0.09(2) -0.008(16) 0.06(2) -0.030(18)
C56 0.09(2) 0.043(16) 0.09(2) 0.024(15) 0.024(18) -0.020(15)
C57 0.10(2) 0.09(2) 0.07(2) -0.021(17) 0.013(18) 0.01(2)
C58 0.055(17) 0.037(13) 0.055(17) -0.001(11) -0.026(14) -0.010(12)
C59 0.13(3) 0.08(2) 0.10(2) 0.058(17) 0.09(2) 0.08(2)
C60 0.028(16) 0.032(13) 0.073(19) -0.008(13) -0.016(13) -0.018(12)
C61 0.16(3) 0.073(19) 0.046(19) 0.028(15) 0.019(19) 0.07(2)
C62 0.07(2) 0.041(15) 0.08(2) 0.016(14) -0.025(17) -0.010(14)
C63 0.06(2) 0.10(2) 0.040(17) 0.003(14) -0.012(14) 0.034(16)
C64 0.000(15) 0.060(17) 0.14(3) -0.020(17) -0.025(16) -0.034(12)
C65 0.10(2) 0.026(12) 0.062(18) 0.011(12) 0.042(16) -0.011(13)
C66 0.08(2) 0.10(2) 0.033(16) 0.001(15) -0.003(15) 0.037(18)
C67 0.052(18) 0.043(14) 0.067(18) -0.013(13) 0.004(14) -0.026(13)
C68 0.16(3) 0.061(17) 0.033(16) 0.002(13) 0.009(18) 0.028(19)
C69 0.019(15) 0.09(2) 0.064(18) -0.014(15) 0.016(13) -0.019(14)
C70 0.058(19) 0.080(18) 0.061(18) 0.033(14) 0.020(16) -0.017(15)

loop_
_atom_type_symbol
_atom_type_description
_atom_type_scat_dispersion_real
_atom_type_scat_dispersion_imag
_atom_type_scat_source
C C 0.0033 0.0016 'International Tables Vol C Tables 4.2.6.8 and 6.1.1.4'
H H 0.0000 0.0000 'International Tables Vol C Tables 4.2.6.8 and 6.1.1.4'
N N 0.0061 0.0033 'International Tables Vol C Tables 4.2.6.8 and 6.1.1.4'
O O 0.0106 0.0060 'International Tables Vol C Tables 4.2.6.8 and 6.1.1.4'
P P 0.1023 0.0942 'International Tables Vol C Tables 4.2.6.8 and 6.1.1.4'
Zn Zn 0.2839 1.4301 'International Tables Vol C Tables 4.2.6.8 and 6.1.1.4'
K K 0.2009 0.2494 'International Tables Vol C Tables 4.2.6.8 and 6.1.1.4'

loop_
_geom_angle_atom_site_label_1
_geom_angle_atom_site_label_2
_geom_angle_atom_site_label_3
_geom_angle
_geom_angle_site_symmetry_1
_geom_angle_site_symmetry_3
O20 O30 N18 36(3) 1_456 1_456
O25 K1 O21 74.2(8) . .
O25 K1 O6 135.5(8) . .
O21 K1 O6 104.6(6) . .
O25 K1 O27 95.0(9) . .
O21 K1 O27 166.4(8) . .
O6 K1 O27 88.9(6) . .
O25 K1 O7 155.7(8) . .
O21 K1 O7 130.0(6) . .
O6 K1 O7 49.5(4) . .
O27 K1 O7 60.7(6) . .
O25 K1 K2 85.2(7) . 1_655
O21 K1 K2 77.3(6) . 1_655
O6 K1 K2 52.5(4) . 1_655
O27 K1 K2 110.7(7) . 1_655
O7 K1 K2 101.3(4) . 1_655
O25 K1 P1 148.3(7) . .
O21 K1 P1 122.4(5) . .
O6 K1 P1 23.2(3) . .
O27 K1 P1 71.1(6) . .
O7 K1 P1 27.1(3) . .
K2 K1 P1 74.2(3) 1_655 .
O6 K2 O3 109.3(6) 1_455 .
O6 K2 O23 123.8(7) 1_455 .
O3 K2 O23 79.9(6) . .
O6 K2 O29 52.3(7) 1_455 .
O3 K2 O29 75.7(8) . .
O23 K2 O29 79.6(8) . .
O6 K2 C56 78.3(6) 1_455 2_655
O3 K2 C56 115.2(6) . 2_655
O23 K2 C56 149.2(6) . 2_655
O29 K2 C56 128.9(8) . 2_655
O6 K2 K1 49.5(4) 1_455 1_455
O3 K2 K1 143.8(7) . 1_455
O23 K2 K1 90.0(5) . 1_455
O29 K2 K1 68.3(7) . 1_455
C56 K2 K1 90.9(5) 2_655 1_455
O6 K2 P2 103.8(5) 1_455 .
O3 K2 P2 22.2(3) . .
O23 K2 P2 64.4(5) . .
O29 K2 P2 58.9(7) . .
C56 K2 P2 136.4(5) 2_655 .
K1 K2 P2 124.0(5) 1_455 .
O3 Zn1 O2 94.7(5) . .
O3 Zn1 N5 98.4(8) . .
O2 Zn1 N5 89.5(6) . .
O3 Zn1 N4 93.5(6) . .
O2 Zn1 N4 170.3(6) . .
N5 Zn1 N4 94.5(6) . .
O3 Zn1 N6 170.0(6) . .
O2 Zn1 N6 94.4(6) . .
N5 Zn1 N6 77.5(8) . .
N4 Zn1 N6 77.9(7) . .
O3 Zn1 O1 99.6(5) . .
O2 Zn1 O1 87.4(5) . .
N5 Zn1 O1 161.9(8) . .
N4 Zn1 O1 86.0(5) . .
N6 Zn1 O1 85.0(5) . .
O4 Zn2 O5 98.9(6) . .
O4 Zn2 O1 94.2(5) . .
O5 Zn2 O1 90.6(5) . .
O4 Zn2 N1 104.4(8) . .
O5 Zn2 N1 87.3(6) . .
O1 Zn2 N1 161.4(8) . .
O4 Zn2 N2 91.3(8) . .
O5 Zn2 N2 168.1(7) . .
O1 Zn2 N2 82.6(6) . .
N1 Zn2 N2 96.0(7) . .
O4 Zn2 N3 167.9(7) . .
O5 Zn2 N3 93.1(7) . .
O1 Zn2 N3 86.5(6) . .
N1 Zn2 N3 75.1(8) . .
N2 Zn2 N3 76.8(8) . .
O14 Zn3 O15 96.5(5) . .
O14 Zn3 N11 100.2(7) . .
O15 Zn3 N11 88.4(6) . .
O14 Zn3 O11 97.9(6) . .
O15 Zn3 O11 88.4(5) . .
N11 Zn3 O11 161.9(7) . .
O14 Zn3 N10 92.9(7) . .
O15 Zn3 N10 169.1(7) . .
N11 Zn3 N10 95.2(7) . .
O11 Zn3 N10 85.0(5) . .
O14 Zn3 N12 168.3(6) . .
O15 Zn3 N12 94.6(6) . .
N11 Zn3 N12 76.4(7) . .
O11 Zn3 N12 86.2(6) . .
N10 Zn3 N12 76.4(7) . .
O13 Zn4 O12 94.5(6) . .
O13 Zn4 N14 98.3(6) . .
O12 Zn4 N14 88.0(6) . .
O13 Zn4 O11 97.6(5) . .
O12 Zn4 O11 89.5(5) . .
N14 Zn4 O11 164.0(6) . .
O13 Zn4 N15 169.1(6) . .
O12 Zn4 N15 95.5(6) . .
N14 Zn4 N15 77.7(6) . .
O11 Zn4 N15 86.8(6) . .
O13 Zn4 N13 90.3(7) . .
O12 Zn4 N13 173.6(6) . .
N14 Zn4 N13 95.5(6) . .
O11 Zn4 N13 85.6(6) . .
N15 Zn4 N13 80.0(7) . .
O2 P1 O6 113.4(8) . .
O2 P1 O4 111.7(8) . .
O6 P1 O4 112.9(8) . .
O2 P1 O7 106.6(8) . .
O6 P1 O7 103.9(8) . .
O4 P1 O7 107.7(8) . .
O2 P1 K1 110.9(6) . .
O6 P1 K1 45.5(6) . .
O4 P1 K1 137.4(6) . .
O7 P1 K1 60.7(5) . .
O3 P2 O5 110.3(8) . .
O3 P2 O8 111.8(8) . .
O5 P2 O8 113.9(8) . .
O3 P2 O7 105.0(8) . .
O5 P2 O7 108.8(8) . .
O8 P2 O7 106.6(8) . .
O3 P2 K2 43.9(6) . .
O5 P2 K2 121.6(6) . .
O8 P2 K2 68.9(6) . .
O7 P2 K2 126.8(6) . .
O13 P3 O18 111.7(8) . .
O13 P3 O15 114.2(8) . .
O18 P3 O15 114.9(9) . .
O13 P3 O17 103.9(8) . .
O18 P3 O17 102.3(9) . .
O15 P3 O17 108.4(8) . .
O16 P4 O12 115.1(9) . .
O16 P4 O14 113.2(8) . .
O12 P4 O14 110.3(8) . .
O16 P4 O17 104.1(9) . .
O12 P4 O17 106.5(9) . .
O14 P4 O17 106.8(8) . .
C1 O1 Zn2 122.9(13) . .
C1 O1 Zn1 120.0(12) . .
Zn2 O1 Zn1 116.8(6) . .
P1 O2 Zn1 124.5(8) . .
P2 O3 Zn1 122.6(8) . .
P2 O3 K2 113.9(8) . .
Zn1 O3 K2 123.4(7) . .
P1 O4 Zn2 121.0(8) . .
P2 O5 Zn2 123.5(8) . .
P1 O6 K1 111.3(8) . .
P1 O6 K2 155.6(9) . 1_655
K1 O6 K2 78.0(5) . 1_655
P1 O7 P2 126.9(8) . .
P1 O7 K1 92.2(6) . .
P2 O7 K1 137.4(9) . .
N9 O9 O10 61(3) . .
N9 O10 O9 58(3) . .
N9 O10 C36 49.9(13) . .
O9 O10 C36 76(2) . .
C39 O11 Zn3 121.2(7) . .
C39 O11 Zn4 120.3(8) . .
Zn3 O11 Zn4 118.5(6) . .
P4 O12 Zn4 125.2(8) . .
P3 O13 Zn4 121.3(8) . .
P4 O14 Zn3 123.0(8) . .
P3 O15 Zn3 124.0(8) . .
P4 O17 P3 125.7(9) . .
N18 O20 O30 92(6) . 1_654
C9 N1 C13 123(2) . .
C9 N1 Zn2 111.4(17) . .
C13 N1 Zn2 125(2) . .
C19 N2 C15 113(2) . .
C19 N2 Zn2 124.3(17) . .
C15 N2 Zn2 119.1(19) . .
C14 N3 C7 107.9(18) . .
C14 N3 C8 114.8(19) . .
C7 N3 C8 115.3(19) . .
C14 N3 Zn2 109.2(15) . .
C7 N3 Zn2 110.4(13) . .
C8 N3 Zn2 98.8(13) . .
C26 N4 C22 123.1(19) . .
C26 N4 Zn1 121.4(16) . .
C22 N4 Zn1 114.7(15) . .
C32 N5 C28 115(2) . .
C32 N5 Zn1 131(2) . .
C28 N5 Zn1 114.2(17) . .
C27 N6 C21 108.4(16) . .
C27 N6 C20 113.1(16) . .
C21 N6 C20 110.2(15) . .
C27 N6 Zn1 102.4(12) . .
C21 N6 Zn1 111.5(13) . .
C20 N6 Zn1 111.0(11) . .
N8 N7 C4 119(2) . .
N7 N8 C33 111.6(18) . .
O9 N9 C36 91(4) . .
O9 N9 O10 61(4) . .
C36 N9 O10 77(3) . .
C51 N10 C47 119.3(13) . .
C51 N10 Zn3 122.0(13) . .
C47 N10 Zn3 116.3(12) . .
C57 N11 C53 116.4(14) . .
C57 N11 Zn3 128.6(15) . .
C53 N11 Zn3 115.0(11) . .
C46 N12 C45 111.7(11) . .
C46 N12 C52 107.8(11) . .
C45 N12 C52 110.3(12) . .
C46 N12 Zn3 111.4(11) . .
C45 N12 Zn3 113.1(9) . .
C52 N12 Zn3 101.9(8) . .
C64 N13 C60 119.2(16) . .
C64 N13 Zn4 125.6(11) . .
C60 N13 Zn4 110.1(13) . .
C70 N14 C66 117.2(12) . .
C70 N14 Zn4 128.0(10) . .
C66 N14 Zn4 114.4(9) . .
C58 N15 C65 111.3(12) . .
C58 N15 C59 109.9(10) . .
C65 N15 C59 112.6(11) . .
C58 N15 Zn4 111.3(9) . .
C65 N15 Zn4 103.7(8) . .
C59 N15 Zn4 107.8(9) . .
N17 N16 C42 115.1(17) . .
N16 N17 C71 109(2) . .
O20 N18 C74 111(5) . .
O20 N18 O19 96(6) . .
C74 N18 O19 100(4) . .
O20 N18 O30 52(4) . 1_654
C74 N18 O30 99(4) . 1_654
O19 N18 O30 147(5) . 1_654
O1 C1 C6 122(2) . .
O1 C1 C2 119(2) . .
C6 C1 C2 117.8(19) . .
C3 C2 C1 118(2) . .
C3 C2 C7 121(2) . .
C1 C2 C7 120.9(18) . .
C2 C3 C4 123(2) . .
N7 C4 C3 124(2) . .
N7 C4 C5 114(2) . .
C3 C4 C5 121(2) . .
C6 C5 C4 109(2) . .
C1 C6 C5 130(2) . .
C1 C6 C20 119.0(18) . .
C5 C6 C20 110(2) . .
N3 C7 C2 111.7(18) . .
C9 C8 N3 117(2) . .
N1 C9 C10 118(3) . .
N1 C9 C8 118(2) . .
C10 C9 C8 124(3) . .
C9 C10 C11 125(4) . .
C12 C11 C10 123(6) . .
C11 C12 C13 122(5) . .
N1 C13 C12 108(3) . .
N3 C14 C15 118(2) . .
N2 C15 C16 129(2) . .
N2 C15 C14 110(2) . .
C16 C15 C14 121(2) . .
C15 C16 C17 116(2) . .
C16 C17 C18 119(2) . .
C17 C18 C19 115(2) . .
N2 C19 C18 127(2) . .
N6 C20 C6 104.8(15) . .
N6 C21 C22 109.7(18) . .
N4 C22 C23 119(2) . .
N4 C22 C21 120(2) . .
C23 C22 C21 120(2) . .
C24 C23 C22 121(2) . .
C23 C24 C25 117(2) . .
C26 C25 C24 118(2) . .
N4 C26 C25 120(2) . .
C28 C27 N6 114(2) . .
C29 C28 N5 123(3) . .
C29 C28 C27 123(3) . .
N5 C28 C27 113(2) . .
C28 C29 C30 115(3) . .
C31 C30 C29 119(2) . .
C30 C31 C32 120(3) . .
N5 C32 C31 128(3) . .
C34 C33 C38 120.0 . .
C34 C33 N8 117.2(10) . .
C38 C33 N8 122.5(10) . .
C35 C34 C33 120.0 . .
C34 C35 C36 120.0 . .
C37 C36 C35 120.0 . .
C37 C36 N9 125(3) . .
C35 C36 N9 94(3) . .
C37 C36 O10 105.8(12) . .
C35 C36 O10 134.1(12) . .
N9 C36 O10 53(3) . .
C36 C37 C38 120.0 . .
C37 C38 C33 120.0 . .
O11 C39 C44 121.2(6) . .
O11 C39 C40 118.9(7) . .
C44 C39 C40 119.2 . .
C41 C40 C39 118.1 . .
C41 C40 C58 125.7 . .
C39 C40 C58 116.2 . .
C40 C41 C42 119.8 . .
C41 C42 C43 126.5 . .
C41 C42 N16 122.6(9) . .
C43 C42 N16 110.1(9) . .
C44 C43 C42 115.4 . .
C43 C44 C39 120.2 . .
C43 C44 C45 119.6 . .
C39 C44 C45 119.3 . .
N12 C45 C44 105.6(7) . .
N12 C46 C47 109.7(8) . .
C48 C47 N10 123.4(8) . .
C48 C47 C46 121.0 . .
N10 C47 C46 115.3(8) . .
C47 C48 C49 121.5 . .
C48 C49 C50 115.3 . .
C49 C50 C51 119.2 . .
N10 C51 C50 120.9(8) . .
C53 C52 N12 110.4(7) . .
N11 C53 C54 121.7(7) . .
N11 C53 C52 116.0(7) . .
C54 C53 C52 122.2 . .
C55 C54 C53 117.6 . .
C54 C55 C56 124.2 . .
C57 C56 C55 110.4 . .
C57 C56 K2 96.0(3) . 2_655
C55 C56 K2 107.8(4) . 2_655
N11 C57 C56 128.5(10) . .
N15 C58 C40 114.4(7) . .
C60 C59 N15 115.2(7) . .
N13 C60 C61 122.4(10) . .
N13 C60 C59 113.8(10) . .
C61 C60 C59 123.4 . .
C62 C61 C60 113.1 . .
C61 C62 C63 125.7 . .
C62 C63 C64 118.4 . .
N13 C64 C63 121.1(9) . .
N15 C65 C66 110.2(6) . .
C67 C66 N14 121.4(7) . .
C67 C66 C65 123.8 . .
N14 C66 C65 114.4(7) . .
C68 C67 C66 117.0 . .
C67 C68 C69 125.9 . .
C70 C69 C68 111.4 . .
N14 C70 C69 127.0(7) . .
C72 C71 C76 120.0 . .
C72 C71 N17 130(3) . .
C76 C71 N17 110(3) . .
C73 C72 C71 120.0 . .
C72 C73 C74 120.0 . .
C73 C74 C75 120.0 . .
C73 C74 N18 125(4) . .
C75 C74 N18 115(4) . .
C76 C75 C74 120.0 . .
C75 C76 C71 120.0 . .

loop_
_geom_bond_atom_site_label_1
_geom_bond_atom_site_label_2
_geom_bond_distance
_geom_bond_site_symmetry_2
O21 K1 2.70(2) .
O23 K2 3.21(2) .
O25 K1 2.70(3) .
O27 K1 2.72(3) .
O29 K2 3.32(4) .
O30 O20 1.42(6) 1_456
O30 N18 1.79(7) 1_456
K1 O6 2.715(16) .
K1 O7 3.096(15) .
K1 K2 3.49(2) 1_655
K1 P1 3.547(9) .
K2 O6 2.83(2) 1_455
K2 O3 2.79(2) .
K2 C56 3.394(19) 2_655
K2 K1 3.49(2) 1_455
K2 P2 3.68(2) .
Zn1 O3 1.980(14) .
Zn1 O2 2.078(12) .
Zn1 N5 2.14(2) .
Zn1 N4 2.203(15) .
Zn1 N6 2.211(17) .
Zn1 O1 2.227(12) .
Zn2 O4 2.033(13) .
Zn2 O5 2.039(14) .
Zn2 O1 2.140(12) .
Zn2 N1 2.202(19) .
Zn2 N2 2.24(2) .
Zn2 N3 2.256(16) .
Zn3 O14 1.967(13) .
Zn3 O15 2.065(13) .
Zn3 N11 2.150(18) .
Zn3 O11 2.157(13) .
Zn3 N10 2.164(17) .
Zn3 N12 2.245(18) .
Zn4 O13 2.035(12) .
Zn4 O12 2.052(14) .
Zn4 N14 2.134(16) .
Zn4 O11 2.168(12) .
Zn4 N15 2.206(16) .
Zn4 N13 2.31(2) .
P1 O2 1.502(13) .
P1 O6 1.501(13) .
P1 O4 1.505(14) .
P1 O7 1.617(16) .
P2 O3 1.523(13) .
P2 O5 1.542(13) .
P2 O8 1.553(15) .
P2 O7 1.621(14) .
P3 O13 1.497(13) .
P3 O18 1.510(14) .
P3 O15 1.518(14) .
P3 O17 1.662(18) .
P4 O16 1.465(15) .
P4 O12 1.535(14) .
P4 O14 1.552(14) .
P4 O17 1.595(17) .
O1 C1 1.25(2) .
O6 K2 2.83(2) 1_655
O9 N9 1.50(8) .
O9 O10 1.56(4) .
O10 N9 1.56(8) .
O10 C36 1.89(3) .
O11 C39 1.324(14) .
O19 N18 1.63(6) .
O20 N18 1.05(6) .
O20 O30 1.42(6) 1_654
N1 C9 1.29(3) .
N1 C13 1.32(3) .
N2 C19 1.31(3) .
N2 C15 1.33(3) .
N3 C14 1.44(3) .
N3 C7 1.45(3) .
N3 C8 1.44(3) .
N4 C26 1.31(3) .
N4 C22 1.33(2) .
N5 C32 1.22(3) .
N5 C28 1.41(3) .
N6 C27 1.50(2) .
N6 C21 1.52(2) .
N6 C20 1.55(2) .
N7 N8 1.35(3) .
N7 C4 1.41(3) .
N8 C33 1.461(19) .
N9 C36 1.48(2) .
N10 C51 1.27(2) .
N10 C47 1.34(2) .
N11 C57 1.276(19) .
N11 C53 1.36(2) .
N12 C46 1.417(16) .
N12 C45 1.485(18) .
N12 C52 1.545(18) .
N13 C64 1.24(3) .
N13 C60 1.42(2) .
N14 C70 1.321(16) .
N14 C66 1.368(17) .
N15 C58 1.451(16) .
N15 C65 1.484(17) .
N15 C59 1.526(17) .
N16 N17 1.25(3) .
N16 C42 1.41(2) .
N17 C71 1.51(3) .
N18 C74 1.495(19) .
N18 O30 1.79(7) 1_654
C1 C6 1.30(3) .
C1 C2 1.44(3) .
C2 C3 1.37(3) .
C2 C7 1.50(3) .
C3 C4 1.43(3) .
C4 C5 1.46(3) .
C5 C6 1.45(3) .
C6 C20 1.56(2) .
C8 C9 1.35(3) .
C9 C10 1.32(4) .
C10 C11 1.25(6) .
C11 C12 1.01(6) .
C12 C13 1.67(5) .
C14 C15 1.59(3) .
C15 C16 1.35(3) .
C16 C17 1.41(3) .
C17 C18 1.41(3) .
C18 C19 1.43(3) .
C21 C22 1.53(3) .
C22 C23 1.39(3) .
C23 C24 1.35(3) .
C24 C25 1.44(3) .
C25 C26 1.41(3) .
C27 C28 1.48(3) .
C28 C29 1.36(3) .
C29 C30 1.48(4) .
C30 C31 1.25(3) .
C31 C32 1.38(3) .
C33 C34 1.3900 .
C33 C38 1.3900 .
C34 C35 1.3900 .
C35 C36 1.3900 .
C36 C37 1.3900 .
C37 C38 1.3900 .
C39 C44 1.4137 .
C39 C40 1.4891 .
C40 C41 1.3329 .
C40 C58 1.5047 .
C41 C42 1.3421 .
C42 C43 1.4101 .
C43 C44 1.3847 .
C44 C45 1.5350 .
C46 C47 1.5622 .
C47 C48 1.3176 .
C48 C49 1.3743 .
C49 C50 1.3963 .
C50 C51 1.4383 .
C52 C53 1.4620 .
C53 C54 1.4058 .
C54 C55 1.3031 .
C55 C56 1.4208 .
C56 C57 1.4201 .
C56 K2 3.39(2) 2_655
C59 C60 1.5155 .
C60 C61 1.4540 .
C61 C62 1.3166 .
C62 C63 1.3429 .
C63 C64 1.4484 .
C65 C66 1.5371 .
C66 C67 1.3568 .
C67 C68 1.3116 .
C68 C69 1.4137 .
C69 C70 1.3435 .
C71 C72 1.3900 .
C71 C76 1.3900 .
C72 C73 1.3900 .
C73 C74 1.3900 .
C74 C75 1.3900 .
C75 C76 1.3900 .
